data_4515594
loop_
_publ_author_name
'Feng, Guoqin'
'Du, Chongyang'
'Xiang, Li'
'del Rosal, Iker'
'Li, Guangyu'
'Leng, Xuebing'
'Chen, Eugene Y.-X.'
'Maron, Laurent'
'Chen, Yaofeng'

_publ_section_title
;
 Side Arm Twist on Zn-Catalyzed Hydrosilylative Reduction of CO2 to
 Formate and Methanol Equivalents with High Selectivity and Activity
;
_journal_issue 5
_journal_name_full 'ACS Catalysis'
_journal_page_first 4710
_journal_paper_doi 10.1021/acscatal.8b01033
_journal_volume 8
_journal_year 2018
_chemical_formula_moiety 'C39 H49 N3 O Si Zn'
_chemical_formula_sum 'C39 H49 N3 O Si Zn'
_chemical_formula_weight 669.27
_space_group_crystal_system monoclinic
_space_group_IT_number 14
_space_group_name_Hall '-P 2yn'
_space_group_name_H-M_alt 'P 1 21/n 1'
_atom_sites_solution_hydrogens geom
_atom_sites_solution_primary direct
_audit_creation_date 2016-03-25
_audit_creation_method
;
Olex2 1.2
(compiled 2016.02.19 svn.r3266 for OlexSys, GUI svn.r5155)
;
_cell_angle_alpha 90
_cell_angle_beta 100.646(2)
_cell_angle_gamma 90
_cell_formula_units_Z 4
_cell_length_a 8.8505(9)
_cell_length_b 21.914(2)
_cell_length_c 19.0059(18)
_cell_measurement_reflns_used 8866
_cell_measurement_temperature 130
_cell_measurement_theta_max 30.357
_cell_measurement_theta_min 2.15
_cell_volume 3622.7(6)
_computing_cell_refinement 'SAINT v7.68A (Bruker, 2009)'
_computing_data_reduction 'SAINT v7.68A (Bruker, 2009)'
_computing_molecular_graphics 'Olex2 (Dolomanov et al., 2009)'
_computing_publication_material 'Olex2 (Dolomanov et al., 2009)'
_computing_structure_refinement 'ShelXL (Sheldrick, 2015)'
_computing_structure_solution 'ShelXS (Sheldrick, 2008)'
_diffrn_ambient_temperature 130
_diffrn_measured_fraction_theta_full 0.998
_diffrn_measured_fraction_theta_max 0.995
_diffrn_measurement_device_type 'Bruker APEX-II CCD'
_diffrn_measurement_method '\f and \w scans'
_diffrn_radiation_monochromator graphite
_diffrn_radiation_type MoK\a
_diffrn_radiation_wavelength 0.71073
_diffrn_reflns_av_R_equivalents 0.0415
_diffrn_reflns_av_unetI/netI 0.0479
_diffrn_reflns_Laue_measured_fraction_full 0.998
_diffrn_reflns_Laue_measured_fraction_max 0.995
_diffrn_reflns_limit_h_max 10
_diffrn_reflns_limit_h_min -12
_diffrn_reflns_limit_k_max 31
_diffrn_reflns_limit_k_min -30
_diffrn_reflns_limit_l_max 27
_diffrn_reflns_limit_l_min -25
_diffrn_reflns_number 36102
_diffrn_reflns_point_group_measured_fraction_full 0.998
_diffrn_reflns_point_group_measured_fraction_max 0.995
_diffrn_reflns_theta_full 26.000
_diffrn_reflns_theta_max 30.569
_diffrn_reflns_theta_min 1.432
_diffrn_standards_number 0
_exptl_absorpt_coefficient_mu 0.744
_exptl_absorpt_correction_T_max 0.7461
_exptl_absorpt_correction_T_min 0.6539
_exptl_absorpt_correction_type multi-scan
_exptl_absorpt_process_details
;
SADABS-2008/1 (Bruker,2008) was used for absorption correction.
wR2(int) was 0.0739 before and 0.0460 after correction.
The Ratio of minimum to maximum transmission is 0.8764.
The \l/2 correction factor is 0.0015.
;
_exptl_crystal_colour colourless
_exptl_crystal_density_diffrn 1.227
_exptl_crystal_description block
_exptl_crystal_F_000 1424
_exptl_crystal_size_max 0.4
_exptl_crystal_size_mid 0.35
_exptl_crystal_size_min 0.3
_refine_diff_density_max 1.137
_refine_diff_density_min -0.502
_refine_diff_density_rms 0.067
_refine_ls_extinction_method none
_refine_ls_goodness_of_fit_ref 1.012
_refine_ls_hydrogen_treatment constr
_refine_ls_matrix_type full
_refine_ls_number_parameters 414
_refine_ls_number_reflns 11073
_refine_ls_number_restraints 0
_refine_ls_restrained_S_all 1.012
_refine_ls_R_factor_all 0.0636
_refine_ls_R_factor_gt 0.0424
_refine_ls_shift/su_max 0.003
_refine_ls_shift/su_mean 0.000
_refine_ls_structure_factor_coef Fsqd
_refine_ls_weighting_details 'w=1/[\s^2^(Fo^2^)+(0.0478P)^2^+1.6154P] where P=(Fo^2^+2Fc^2^)/3'
_refine_ls_weighting_scheme calc
_refine_ls_wR_factor_gt 0.0969
_refine_ls_wR_factor_ref 0.1048
_reflns_Friedel_coverage 0.000
_reflns_number_gt 8415
_reflns_number_total 11073
_reflns_threshold_expression 'I > 2\s(I)'
_cod_data_source_file cs8b01033_si_002.cif
_cod_data_source_block 1
_cod_original_cell_volume 3622.8(6)
_cod_database_code 4515594
_shelx_space_group_comment
;
The symmetry employed for this shelxl refinement is uniquely defined
by the following loop, which should always be used as a source of
symmetry information in preference to the above space-group names.
They are only intended as comments.
;
_shelx_estimated_absorpt_t_max 0.808
_shelx_estimated_absorpt_t_min 0.755
_olex2_refinement_description
;
1. Fixed Uiso
 At 1.2 times of:
  All C(H) groups, All C(H,H) groups
 At 1.5 times of:
  All C(H,H,H) groups
2.a Ternary CH refined with riding coordinates:
 C16(H16), C19(H19)
2.b Secondary CH2 refined with riding coordinates:
 C6(H6A,H6B), C7(H7A,H7B)
2.c Aromatic/amide H refined with riding coordinates:
 C3(H3), C12(H12), C13(H13), C14(H14), C23(H23), C24(H24), C25(H25), C26(H26),
 C27(H27), C29(H29), C30(H30), C31(H31), C32(H32), C33(H33), C35(H35), C36(H36),
  C37(H37), C38(H38), C39(H39)
2.d Idealised Me refined as rotating group:
 C1(H1A,H1B,H1C), C5(H5A,H5B,H5C), C8(H8A,H8B,H8C), C9(H9A,H9B,H9C), C17(H17A,
 H17B,H17C), C18(H18A,H18B,H18C), C20(H20A,H20B,H20C), C21(H21A,H21B,H21C)
;
_shelx_shelxl_version_number 2014/7
_olex2_submission_special_instructions 'No special instructions were received'

loop_
_space_group_symop_operation_xyz
'x, y, z'
'-x+1/2, y+1/2, -z+1/2'
'-x, -y, -z'
'x-1/2, -y-1/2, z-1/2'

loop_
_atom_site_label
_atom_site_type_symbol
_atom_site_fract_x
_atom_site_fract_y
_atom_site_fract_z
_atom_site_U_iso_or_equiv
_atom_site_adp_type
_atom_site_occupancy
_atom_site_site_symmetry_order
_atom_site_calc_flag
_atom_site_refinement_flags_posn
Zn1 Zn 0.95704(2) 0.19106(2) 0.72008(2) 0.01575(6) Uani 1 1 d .
Si1 Si 1.18541(5) 0.29886(2) 0.79078(3) 0.01562(10) Uani 1 1 d .
O1 O 1.03781(14) 0.25596(5) 0.78151(7) 0.0191(2) Uani 1 1 d .
N1 N 1.00862(17) 0.10601(6) 0.75062(8) 0.0158(3) Uani 1 1 d .
N2 N 1.01222(18) 0.18081(7) 0.62395(8) 0.0206(3) Uani 1 1 d .
N3 N 0.75964(17) 0.23598(7) 0.66063(8) 0.0201(3) Uani 1 1 d .
C1 C 1.1955(2) 0.02212(8) 0.76227(11) 0.0243(4) Uani 1 1 d .
H1A H 1.2562 0.0352 0.8082 0.037 Uiso 1 1 calc GR
H1B H 1.2634 0.0031 0.7333 0.037 Uiso 1 1 calc GR
H1C H 1.1176 -0.0074 0.7707 0.037 Uiso 1 1 calc GR
C2 C 1.1174(2) 0.07691(7) 0.72299(9) 0.0175(3) Uani 1 1 d .
C3 C 1.1684(2) 0.09362(8) 0.66002(10) 0.0205(3) Uani 1 1 d .
H3 H 1.2553 0.0721 0.6502 0.025 Uiso 1 1 calc R
C4 C 1.1066(2) 0.13855(8) 0.60929(10) 0.0215(3) Uani 1 1 d .
C5 C 1.1510(3) 0.13578(10) 0.53623(11) 0.0332(5) Uani 1 1 d .
H5A H 1.0596 0.1271 0.4999 0.050 Uiso 1 1 calc GR
H5B H 1.2273 0.1034 0.5358 0.050 Uiso 1 1 calc GR
H5C H 1.1949 0.1750 0.5256 0.050 Uiso 1 1 calc GR
C6 C 0.9266(2) 0.22074(9) 0.56874(10) 0.0259(4) Uani 1 1 d .
H6A H 0.8548 0.1965 0.5334 0.031 Uiso 1 1 calc R
H6B H 0.9982 0.2427 0.5433 0.031 Uiso 1 1 calc R
C7 C 0.8376(2) 0.26598(8) 0.60681(10) 0.0240(4) Uani 1 1 d .
H7A H 0.9094 0.2973 0.6310 0.029 Uiso 1 1 calc R
H7B H 0.7596 0.2869 0.5708 0.029 Uiso 1 1 calc R
C8 C 0.6962(2) 0.28365(9) 0.70180(11) 0.0280(4) Uani 1 1 d .
H8A H 0.6368 0.2645 0.7345 0.042 Uiso 1 1 calc GR
H8B H 0.6292 0.3107 0.6688 0.042 Uiso 1 1 calc GR
H8C H 0.7806 0.3074 0.7295 0.042 Uiso 1 1 calc GR
C9 C 0.6346(2) 0.19586(9) 0.62504(11) 0.0288(4) Uani 1 1 d .
H9A H 0.6782 0.1625 0.6008 0.043 Uiso 1 1 calc GR
H9B H 0.5631 0.2195 0.5898 0.043 Uiso 1 1 calc GR
H9C H 0.5797 0.1789 0.6609 0.043 Uiso 1 1 calc GR
C10 C 0.94596(19) 0.07547(7) 0.80555(9) 0.0169(3) Uani 1 1 d .
C11 C 0.8286(2) 0.03210(8) 0.78556(11) 0.0240(4) Uani 1 1 d .
C12 C 0.7646(3) 0.00445(9) 0.83963(12) 0.0302(4) Uani 1 1 d .
H12 H 0.6847 -0.0247 0.8270 0.036 Uiso 1 1 calc R
C13 C 0.8152(2) 0.01858(9) 0.91103(11) 0.0284(4) Uani 1 1 d .
H13 H 0.7698 -0.0006 0.9468 0.034 Uiso 1 1 calc R
C14 C 0.9318(2) 0.06069(8) 0.93029(10) 0.0240(4) Uani 1 1 d .
H14 H 0.9669 0.0699 0.9794 0.029 Uiso 1 1 calc R
C15 C 0.9988(2) 0.08991(7) 0.87828(9) 0.0182(3) Uani 1 1 d .
C16 C 1.1254(2) 0.13672(8) 0.90122(9) 0.0210(3) Uani 1 1 d .
H16 H 1.1608 0.1511 0.8571 0.025 Uiso 1 1 calc R
C17 C 1.2653(2) 0.11006(10) 0.95150(12) 0.0322(4) Uani 1 1 d .
H17A H 1.3495 0.1397 0.9580 0.048 Uiso 1 1 calc GR
H17B H 1.2980 0.0725 0.9307 0.048 Uiso 1 1 calc GR
H17C H 1.2377 0.1009 0.9980 0.048 Uiso 1 1 calc GR
C18 C 1.0631(2) 0.19219(8) 0.93549(11) 0.0268(4) Uani 1 1 d .
H18A H 0.9746 0.2089 0.9025 0.040 Uiso 1 1 calc GR
H18B H 1.1436 0.2233 0.9459 0.040 Uiso 1 1 calc GR
H18C H 1.0312 0.1798 0.9801 0.040 Uiso 1 1 calc GR
C19 C 0.7735(3) 0.01328(11) 0.70778(12) 0.0352(5) Uani 1 1 d .
H19 H 0.8318 0.0376 0.6771 0.042 Uiso 1 1 calc R
C20 C 0.8055(3) -0.05515(15) 0.69721(18) 0.0670(10) Uani 1 1 d .
H20A H 0.9111 -0.0648 0.7205 0.101 Uiso 1 1 calc GR
H20B H 0.7923 -0.0642 0.6459 0.101 Uiso 1 1 calc GR
H20C H 0.7334 -0.0799 0.7185 0.101 Uiso 1 1 calc GR
C21 C 0.6023(3) 0.02539(10) 0.68246(12) 0.0356(5) Uani 1 1 d .
H21A H 0.5432 0.0025 0.7124 0.053 Uiso 1 1 calc GR
H21B H 0.5720 0.0124 0.6325 0.053 Uiso 1 1 calc GR
H21C H 0.5818 0.0691 0.6862 0.053 Uiso 1 1 calc GR
C22 C 1.3678(2) 0.25341(8) 0.81820(9) 0.0184(3) Uani 1 1 d .
C23 C 1.3778(2) 0.19541(8) 0.78801(11) 0.0229(4) Uani 1 1 d .
H23 H 1.2953 0.1813 0.7525 0.027 Uiso 1 1 calc R
C24 C 1.5051(2) 0.15814(9) 0.80870(12) 0.0289(4) Uani 1 1 d .
H24 H 1.5077 0.1188 0.7879 0.035 Uiso 1 1 calc R
C25 C 1.6283(2) 0.17782(10) 0.85939(12) 0.0321(5) Uani 1 1 d .
H25 H 1.7153 0.1523 0.8735 0.039 Uiso 1 1 calc R
C26 C 1.6229(3) 0.23518(11) 0.88917(12) 0.0366(5) Uani 1 1 d .
H26 H 1.7075 0.2494 0.9235 0.044 Uiso 1 1 calc R
C27 C 1.4945(2) 0.27223(10) 0.86913(11) 0.0285(4) Uani 1 1 d .
H27 H 1.4926 0.3113 0.8906 0.034 Uiso 1 1 calc R
C28 C 1.1768(2) 0.35856(7) 0.86157(9) 0.0178(3) Uani 1 1 d .
C29 C 1.0617(2) 0.35703(8) 0.90289(10) 0.0240(4) Uani 1 1 d .
H29 H 0.9830 0.3271 0.8931 0.029 Uiso 1 1 calc R
C30 C 1.0604(3) 0.39870(9) 0.95831(11) 0.0330(5) Uani 1 1 d .
H30 H 0.9811 0.3967 0.9858 0.040 Uiso 1 1 calc R
C31 C 1.1729(3) 0.44257(9) 0.97344(11) 0.0360(5) Uani 1 1 d .
H31 H 1.1723 0.4704 1.0117 0.043 Uiso 1 1 calc R
C32 C 1.2866(3) 0.44593(9) 0.93273(11) 0.0316(5) Uani 1 1 d .
H32 H 1.3640 0.4764 0.9427 0.038 Uiso 1 1 calc R
C33 C 1.2881(2) 0.40459(8) 0.87702(10) 0.0237(4) Uani 1 1 d .
H33 H 1.3661 0.4077 0.8489 0.028 Uiso 1 1 calc R
C34 C 1.1947(2) 0.33899(8) 0.70365(9) 0.0192(3) Uani 1 1 d .
C35 C 1.1079(2) 0.39176(8) 0.68348(10) 0.0239(4) Uani 1 1 d .
H35 H 1.0554 0.4106 0.7170 0.029 Uiso 1 1 calc R
C36 C 1.0965(3) 0.41736(9) 0.61576(11) 0.0299(4) Uani 1 1 d .
H36 H 1.0369 0.4532 0.6036 0.036 Uiso 1 1 calc R
C37 C 1.1722(3) 0.39048(11) 0.56608(11) 0.0361(5) Uani 1 1 d .
H37 H 1.1645 0.4077 0.5197 0.043 Uiso 1 1 calc R
C38 C 1.2590(3) 0.33843(12) 0.58438(12) 0.0390(5) Uani 1 1 d .
H38 H 1.3111 0.3199 0.5505 0.047 Uiso 1 1 calc R
C39 C 1.2703(2) 0.31308(10) 0.65249(11) 0.0291(4) Uani 1 1 d .
H39 H 1.3306 0.2774 0.6644 0.035 Uiso 1 1 calc R

loop_
_atom_site_aniso_label
_atom_site_aniso_U_11
_atom_site_aniso_U_22
_atom_site_aniso_U_33
_atom_site_aniso_U_23
_atom_site_aniso_U_13
_atom_site_aniso_U_12
Zn1 0.01556(10) 0.01726(9) 0.01359(9) 0.00159(7) 0.00051(7) 0.00112(7)
Si1 0.0141(2) 0.0180(2) 0.0143(2) -0.00051(16) 0.00151(17) 0.00058(16)
O1 0.0173(6) 0.0206(6) 0.0188(6) -0.0011(5) 0.0018(5) -0.0013(5)
N1 0.0157(7) 0.0167(6) 0.0149(7) 0.0006(5) 0.0028(5) -0.0006(5)
N2 0.0212(8) 0.0252(7) 0.0151(7) 0.0027(5) 0.0023(6) 0.0007(6)
N3 0.0164(7) 0.0223(7) 0.0196(7) 0.0026(6) -0.0017(6) -0.0006(6)
C1 0.0233(9) 0.0215(8) 0.0287(10) 0.0028(7) 0.0060(8) 0.0061(7)
C2 0.0160(8) 0.0183(7) 0.0172(8) -0.0016(6) 0.0003(6) -0.0007(6)
C3 0.0188(8) 0.0235(8) 0.0203(8) -0.0030(6) 0.0062(7) 0.0008(7)
C4 0.0205(9) 0.0267(8) 0.0173(8) -0.0021(7) 0.0035(7) -0.0045(7)
C5 0.0385(12) 0.0435(12) 0.0203(9) 0.0013(8) 0.0123(9) 0.0019(10)
C6 0.0271(10) 0.0328(10) 0.0162(8) 0.0064(7) 0.0001(7) -0.0002(8)
C7 0.0225(9) 0.0259(9) 0.0212(9) 0.0085(7) -0.0024(7) -0.0002(7)
C8 0.0219(10) 0.0290(9) 0.0313(11) 0.0003(8) 0.0003(8) 0.0082(8)
C9 0.0195(9) 0.0349(10) 0.0286(10) 0.0013(8) -0.0044(8) -0.0071(8)
C10 0.0146(8) 0.0171(7) 0.0195(8) 0.0031(6) 0.0043(6) 0.0019(6)
C11 0.0228(9) 0.0242(8) 0.0263(10) -0.0041(7) 0.0079(8) -0.0040(7)
C12 0.0304(11) 0.0262(9) 0.0366(11) -0.0020(8) 0.0126(9) -0.0096(8)
C13 0.0304(11) 0.0268(9) 0.0313(10) 0.0093(8) 0.0139(9) -0.0026(8)
C14 0.0267(10) 0.0269(9) 0.0184(8) 0.0069(7) 0.0039(7) 0.0034(7)
C15 0.0170(8) 0.0182(7) 0.0189(8) 0.0047(6) 0.0017(6) 0.0031(6)
C16 0.0194(9) 0.0281(9) 0.0139(8) 0.0024(6) -0.0006(6) -0.0020(7)
C17 0.0236(10) 0.0393(11) 0.0302(11) 0.0003(9) -0.0040(8) 0.0019(8)
C18 0.0304(10) 0.0261(9) 0.0225(9) 0.0004(7) 0.0014(8) -0.0033(8)
C19 0.0302(11) 0.0466(12) 0.0309(11) -0.0157(9) 0.0115(9) -0.0188(10)
C20 0.0382(15) 0.078(2) 0.078(2) -0.0528(18) -0.0056(14) 0.0128(14)
C21 0.0400(13) 0.0350(11) 0.0300(11) -0.0047(9) 0.0021(9) -0.0017(9)
C22 0.0175(8) 0.0223(8) 0.0155(8) 0.0010(6) 0.0033(6) 0.0026(6)
C23 0.0169(8) 0.0234(8) 0.0286(9) -0.0031(7) 0.0050(7) -0.0009(7)
C24 0.0263(10) 0.0233(9) 0.0399(12) 0.0002(8) 0.0130(9) 0.0052(7)
C25 0.0246(10) 0.0406(11) 0.0301(11) 0.0049(8) 0.0024(8) 0.0151(8)
C26 0.0247(11) 0.0529(13) 0.0270(11) -0.0080(9) -0.0087(8) 0.0153(10)
C27 0.0235(10) 0.0367(10) 0.0220(9) -0.0095(8) -0.0040(8) 0.0084(8)
C28 0.0197(8) 0.0174(7) 0.0151(8) 0.0020(6) 0.0001(6) 0.0040(6)
C29 0.0272(10) 0.0229(8) 0.0232(9) 0.0027(7) 0.0077(8) 0.0048(7)
C30 0.0460(13) 0.0322(10) 0.0242(10) 0.0036(8) 0.0159(9) 0.0130(9)
C31 0.0571(15) 0.0283(10) 0.0209(10) -0.0051(8) 0.0026(10) 0.0125(10)
C32 0.0403(12) 0.0218(9) 0.0284(10) -0.0031(7) -0.0054(9) 0.0001(8)
C33 0.0262(10) 0.0215(8) 0.0218(9) 0.0010(7) 0.0005(7) -0.0008(7)
C34 0.0147(8) 0.0252(8) 0.0169(8) 0.0017(6) 0.0009(6) -0.0036(6)
C35 0.0268(10) 0.0233(8) 0.0208(9) 0.0002(7) 0.0019(7) -0.0023(7)
C36 0.0327(11) 0.0277(9) 0.0267(10) 0.0085(8) -0.0016(8) -0.0041(8)
C37 0.0337(12) 0.0513(13) 0.0227(10) 0.0134(9) 0.0040(9) -0.0070(10)
C38 0.0308(12) 0.0644(15) 0.0251(11) 0.0054(10) 0.0135(9) 0.0032(11)
C39 0.0225(10) 0.0410(11) 0.0249(9) 0.0044(8) 0.0070(8) 0.0061(8)

loop_
_atom_type_symbol
_atom_type_description
_atom_type_scat_dispersion_real
_atom_type_scat_dispersion_imag
_atom_type_scat_source
C C 0.0033 0.0016 'International Tables Vol C Tables 4.2.6.8 and 6.1.1.4'
H H 0.0000 0.0000 'International Tables Vol C Tables 4.2.6.8 and 6.1.1.4'
N N 0.0061 0.0033 'International Tables Vol C Tables 4.2.6.8 and 6.1.1.4'
O O 0.0106 0.0060 'International Tables Vol C Tables 4.2.6.8 and 6.1.1.4'
Si Si 0.0817 0.0704 'International Tables Vol C Tables 4.2.6.8 and 6.1.1.4'
Zn Zn 0.2839 1.4301 'International Tables Vol C Tables 4.2.6.8 and 6.1.1.4'

loop_
_geom_angle_atom_site_label_1
_geom_angle_atom_site_label_2
_geom_angle_atom_site_label_3
_geom_angle
O1 Zn1 N1 119.06(6)
O1 Zn1 N2 121.48(6)
O1 Zn1 N3 99.12(5)
N1 Zn1 N2 94.62(6)
N1 Zn1 N3 135.24(6)
N2 Zn1 N3 83.22(6)
O1 Si1 C22 111.19(7)
O1 Si1 C28 110.33(8)
O1 Si1 C34 110.21(7)
C22 Si1 C28 108.32(8)
C22 Si1 C34 108.30(8)
C28 Si1 C34 108.41(8)
Si1 O1 Zn1 136.04(8)
C2 N1 Zn1 118.45(11)
C2 N1 C10 117.73(14)
C10 N1 Zn1 123.57(11)
C4 N2 Zn1 123.31(12)
C4 N2 C6 122.35(16)
C6 N2 Zn1 114.08(12)
C7 N3 Zn1 97.43(10)
C8 N3 Zn1 113.53(11)
C8 N3 C7 108.75(15)
C9 N3 Zn1 115.99(11)
C9 N3 C7 110.58(15)
C9 N3 C8 109.76(16)
H1A C1 H1B 109.5
H1A C1 H1C 109.5
H1B C1 H1C 109.5
C2 C1 H1A 109.5
C2 C1 H1B 109.5
C2 C1 H1C 109.5
N1 C2 C1 118.73(15)
N1 C2 C3 125.29(16)
C3 C2 C1 115.97(15)
C2 C3 H3 115.9
C2 C3 C4 128.13(17)
C4 C3 H3 115.9
N2 C4 C3 121.85(16)
N2 C4 C5 120.48(17)
C3 C4 C5 117.66(17)
C4 C5 H5A 109.5
C4 C5 H5B 109.5
C4 C5 H5C 109.5
H5A C5 H5B 109.5
H5A C5 H5C 109.5
H5B C5 H5C 109.5
N2 C6 H6A 110.3
N2 C6 H6B 110.3
N2 C6 C7 106.96(15)
H6A C6 H6B 108.6
C7 C6 H6A 110.3
C7 C6 H6B 110.3
N3 C7 C6 112.56(15)
N3 C7 H7A 109.1
N3 C7 H7B 109.1
C6 C7 H7A 109.1
C6 C7 H7B 109.1
H7A C7 H7B 107.8
N3 C8 H8A 109.5
N3 C8 H8B 109.5
N3 C8 H8C 109.5
H8A C8 H8B 109.5
H8A C8 H8C 109.5
H8B C8 H8C 109.5
N3 C9 H9A 109.5
N3 C9 H9B 109.5
N3 C9 H9C 109.5
H9A C9 H9B 109.5
H9A C9 H9C 109.5
H9B C9 H9C 109.5
C11 C10 N1 118.93(16)
C11 C10 C15 120.69(16)
C15 C10 N1 120.37(15)
C10 C11 C19 122.15(17)
C12 C11 C10 118.21(18)
C12 C11 C19 119.62(18)
C11 C12 H12 119.3
C13 C12 C11 121.46(19)
C13 C12 H12 119.3
C12 C13 H13 120.0
C14 C13 C12 119.99(18)
C14 C13 H13 120.0
C13 C14 H14 119.6
C13 C14 C15 120.78(18)
C15 C14 H14 119.6
C10 C15 C16 121.66(15)
C14 C15 C10 118.87(16)
C14 C15 C16 119.46(16)
C15 C16 H16 107.5
C15 C16 C17 112.87(15)
C15 C16 C18 110.72(15)
C17 C16 H16 107.5
C18 C16 H16 107.5
C18 C16 C17 110.52(16)
C16 C17 H17A 109.5
C16 C17 H17B 109.5
C16 C17 H17C 109.5
H17A C17 H17B 109.5
H17A C17 H17C 109.5
H17B C17 H17C 109.5
C16 C18 H18A 109.5
C16 C18 H18B 109.5
C16 C18 H18C 109.5
H18A C18 H18B 109.5
H18A C18 H18C 109.5
H18B C18 H18C 109.5
C11 C19 H19 108.3
C11 C19 C20 110.8(2)
C20 C19 H19 108.3
C21 C19 C11 112.33(18)
C21 C19 H19 108.3
C21 C19 C20 108.85(18)
C19 C20 H20A 109.5
C19 C20 H20B 109.5
C19 C20 H20C 109.5
H20A C20 H20B 109.5
H20A C20 H20C 109.5
H20B C20 H20C 109.5
C19 C21 H21A 109.5
C19 C21 H21B 109.5
C19 C21 H21C 109.5
H21A C21 H21B 109.5
H21A C21 H21C 109.5
H21B C21 H21C 109.5
C23 C22 Si1 118.71(14)
C27 C22 Si1 124.76(14)
C27 C22 C23 116.49(17)
C22 C23 H23 119.1
C24 C23 C22 121.73(18)
C24 C23 H23 119.1
C23 C24 H24 119.7
C25 C24 C23 120.51(18)
C25 C24 H24 119.7
C24 C25 H25 120.5
C26 C25 C24 119.09(18)
C26 C25 H25 120.5
C25 C26 H26 119.8
C25 C26 C27 120.4(2)
C27 C26 H26 119.8
C22 C27 H27 119.1
C26 C27 C22 121.76(18)
C26 C27 H27 119.1
C29 C28 Si1 120.91(14)
C29 C28 C33 117.16(17)
C33 C28 Si1 121.88(14)
C28 C29 H29 119.4
C30 C29 C28 121.17(19)
C30 C29 H29 119.4
C29 C30 H30 119.7
C31 C30 C29 120.5(2)
C31 C30 H30 119.7
C30 C31 H31 120.2
C30 C31 C32 119.65(19)
C32 C31 H31 120.2
C31 C32 H32 120.0
C31 C32 C33 120.0(2)
C33 C32 H32 120.0
C28 C33 H33 119.3
C32 C33 C28 121.42(19)
C32 C33 H33 119.3
C35 C34 Si1 120.85(14)
C39 C34 Si1 121.62(14)
C39 C34 C35 116.94(17)
C34 C35 H35 119.1
C36 C35 C34 121.89(19)
C36 C35 H35 119.1
C35 C36 H36 120.1
C37 C36 C35 119.83(19)
C37 C36 H36 120.1
C36 C37 H37 120.2
C38 C37 C36 119.68(19)
C38 C37 H37 120.2
C37 C38 H38 119.9
C37 C38 C39 120.2(2)
C39 C38 H38 119.9
C34 C39 H39 119.3
C38 C39 C34 121.5(2)
C38 C39 H39 119.3

loop_
_geom_bond_atom_site_label_1
_geom_bond_atom_site_label_2
_geom_bond_distance
Zn1 O1 1.8945(12)
Zn1 N1 1.9803(14)
Zn1 N2 1.9891(15)
Zn1 N3 2.1375(15)
Si1 O1 1.5925(13)
Si1 C22 1.8864(18)
Si1 C28 1.8883(17)
Si1 C34 1.8902(18)
N1 C2 1.340(2)
N1 C10 1.435(2)
N2 C4 1.311(2)
N2 C6 1.465(2)
N3 C7 1.488(2)
N3 C8 1.477(2)
N3 C9 1.476(2)
C1 H1A 0.9800
C1 H1B 0.9800
C1 H1C 0.9800
C1 C2 1.512(2)
C2 C3 1.404(2)
C3 H3 0.9500
C3 C4 1.415(3)
C4 C5 1.512(3)
C5 H5A 0.9800
C5 H5B 0.9800
C5 H5C 0.9800
C6 H6A 0.9900
C6 H6B 0.9900
C6 C7 1.529(3)
C7 H7A 0.9900
C7 H7B 0.9900
C8 H8A 0.9800
C8 H8B 0.9800
C8 H8C 0.9800
C9 H9A 0.9800
C9 H9B 0.9800
C9 H9C 0.9800
C10 C11 1.407(2)
C10 C15 1.411(2)
C11 C12 1.400(3)
C11 C19 1.526(3)
C12 H12 0.9500
C12 C13 1.383(3)
C13 H13 0.9500
C13 C14 1.382(3)
C14 H14 0.9500
C14 C15 1.398(2)
C15 C16 1.522(2)
C16 H16 1.0000
C16 C17 1.533(3)
C16 C18 1.529(3)
C17 H17A 0.9800
C17 H17B 0.9800
C17 H17C 0.9800
C18 H18A 0.9800
C18 H18B 0.9800
C18 H18C 0.9800
C19 H19 1.0000
C19 C20 1.546(4)
C19 C21 1.525(3)
C20 H20A 0.9800
C20 H20B 0.9800
C20 H20C 0.9800
C21 H21A 0.9800
C21 H21B 0.9800
C21 H21C 0.9800
C22 C23 1.404(2)
C22 C27 1.401(3)
C23 H23 0.9500
C23 C24 1.388(3)
C24 H24 0.9500
C24 C25 1.384(3)
C25 H25 0.9500
C25 C26 1.383(3)
C26 H26 0.9500
C26 C27 1.392(3)
C27 H27 0.9500
C28 C29 1.397(3)
C28 C33 1.402(3)
C29 H29 0.9500
C29 C30 1.396(3)
C30 H30 0.9500
C30 C31 1.376(3)
C31 H31 0.9500
C31 C32 1.380(3)
C32 H32 0.9500
C32 C33 1.395(3)
C33 H33 0.9500
C34 C35 1.402(3)
C34 C39 1.398(3)
C35 H35 0.9500
C35 C36 1.390(3)
C36 H36 0.9500
C36 C37 1.386(3)
C37 H37 0.9500
C37 C38 1.383(3)
C38 H38 0.9500
C38 C39 1.395(3)
C39 H39 0.9500

loop_
_geom_torsion_atom_site_label_1
_geom_torsion_atom_site_label_2
_geom_torsion_atom_site_label_3
_geom_torsion_atom_site_label_4
_geom_torsion
Zn1 N1 C2 C1 159.61(12)
Zn1 N1 C2 C3 -19.3(2)
Zn1 N1 C10 C11 103.50(17)
Zn1 N1 C10 C15 -74.94(19)
Zn1 N2 C4 C3 4.8(2)
Zn1 N2 C4 C5 -176.26(14)
Zn1 N2 C6 C7 9.03(19)
Zn1 N3 C7 C6 53.84(15)
Si1 C22 C23 C24 -176.38(15)
Si1 C22 C27 C26 177.09(17)
Si1 C28 C29 C30 175.89(15)
Si1 C28 C33 C32 -175.51(15)
Si1 C34 C35 C36 -171.15(15)
Si1 C34 C39 C38 170.91(17)
O1 Si1 C22 C23 38.40(16)
O1 Si1 C22 C27 -139.15(17)
O1 Si1 C28 C29 6.76(16)
O1 Si1 C28 C33 -175.90(13)
O1 Si1 C34 C35 81.61(16)
O1 Si1 C34 C39 -89.29(17)
N1 Zn1 O1 Si1 93.17(12)
N1 C2 C3 C4 -7.9(3)
N1 C10 C11 C12 -177.58(17)
N1 C10 C11 C19 4.3(3)
N1 C10 C15 C14 177.99(15)
N1 C10 C15 C16 -1.5(2)
N2 Zn1 O1 Si1 -23.46(14)
N2 C6 C7 N3 -45.1(2)
N3 Zn1 O1 Si1 -111.05(11)
C1 C2 C3 C4 173.19(18)
C2 N1 C10 C11 -82.3(2)
C2 N1 C10 C15 99.30(19)
C2 C3 C4 N2 16.4(3)
C2 C3 C4 C5 -162.59(19)
C4 N2 C6 C7 -176.64(17)
C6 N2 C4 C3 -169.03(17)
C6 N2 C4 C5 9.9(3)
C8 N3 C7 C6 171.84(15)
C9 N3 C7 C6 -67.57(19)
C10 N1 C2 C1 -14.9(2)
C10 N1 C2 C3 166.20(16)
C10 C11 C12 C13 -0.5(3)
C10 C11 C19 C20 116.8(2)
C10 C11 C19 C21 -121.2(2)
C10 C15 C16 C17 -121.05(18)
C10 C15 C16 C18 114.45(18)
C11 C10 C15 C14 -0.4(3)
C11 C10 C15 C16 -179.89(16)
C11 C12 C13 C14 -0.2(3)
C12 C11 C19 C20 -61.3(3)
C12 C11 C19 C21 60.7(3)
C12 C13 C14 C15 0.7(3)
C13 C14 C15 C10 -0.4(3)
C13 C14 C15 C16 179.11(17)
C14 C15 C16 C17 59.5(2)
C14 C15 C16 C18 -65.0(2)
C15 C10 C11 C12 0.9(3)
C15 C10 C11 C19 -177.25(18)
C19 C11 C12 C13 177.6(2)
C22 Si1 O1 Zn1 -64.35(13)
C22 Si1 C28 C29 -115.15(15)
C22 Si1 C28 C33 62.19(16)
C22 Si1 C34 C35 -156.56(14)
C22 Si1 C34 C39 32.54(18)
C22 C23 C24 C25 -1.1(3)
C23 C22 C27 C26 -0.5(3)
C23 C24 C25 C26 0.0(3)
C24 C25 C26 C27 0.9(4)
C25 C26 C27 C22 -0.6(4)
C27 C22 C23 C24 1.4(3)
C28 Si1 O1 Zn1 175.44(10)
C28 Si1 C22 C23 159.79(14)
C28 Si1 C22 C27 -17.76(19)
C28 Si1 C34 C35 -39.24(17)
C28 Si1 C34 C39 149.86(16)
C28 C29 C30 C31 0.2(3)
C29 C28 C33 C32 1.9(3)
C29 C30 C31 C32 1.0(3)
C30 C31 C32 C33 -0.6(3)
C31 C32 C33 C28 -0.9(3)
C33 C28 C29 C30 -1.6(3)
C34 Si1 O1 Zn1 55.75(13)
C34 Si1 C22 C23 -82.82(16)
C34 Si1 C22 C27 99.62(18)
C34 Si1 C28 C29 127.54(15)
C34 Si1 C28 C33 -55.12(16)
C34 C35 C36 C37 0.1(3)
C35 C34 C39 C38 -0.3(3)
C35 C36 C37 C38 -0.2(3)
C36 C37 C38 C39 0.0(4)
C37 C38 C39 C34 0.2(4)
C39 C34 C35 C36 0.2(3)
